data_4515069
loop_
_publ_author_name
'Cai, Li-Zhen'
'Chen, Xiang-Yi'
'Wang, Ming-Sheng'
'Guo, Guo-Cong'

_publ_section_title
;
 Photochromic Lanthanide(III) Materials with Ion Sensing Based on
 Pyridinium Tetrazolate Zwitterion.
;
_journal_issue 4
_journal_name_full 'ACS omega'
_journal_page_first 7492
_journal_page_last 7497
_journal_paper_doi 10.1021/acsomega.8b03662
_journal_volume 4
_journal_year 2019
_chemical_formula_moiety 'H8 N3 O13 Yb, C7 H7 N5'
_chemical_formula_sum 'C7 H15 N8 O13 Yb'
_chemical_formula_weight 592.31
_space_group_crystal_system triclinic
_space_group_IT_number 2
_space_group_name_Hall '-P 1'
_space_group_name_H-M_alt 'P -1'
_symmetry_space_group_name_Hall '-P 1'
_symmetry_space_group_name_H-M 'P -1'
_atom_sites_solution_hydrogens geom
_atom_sites_solution_primary dual
_atom_sites_solution_secondary difmap
_cell_angle_alpha 89.954(9)
_cell_angle_beta 88.8510(10)
_cell_angle_gamma 80.060(7)
_cell_formula_units_Z 2
_cell_length_a 6.4767(15)
_cell_length_b 10.689(3)
_cell_length_c 13.198(3)
_cell_measurement_reflns_used 3460
_cell_measurement_temperature 298(2)
_cell_measurement_theta_max 27.5
_cell_measurement_theta_min 3.2
_cell_volume 899.8(4)
_computing_cell_refinement
;
CrystalClear-SM Expert 2.1 b45 (Rigaku, 2015)
;
_computing_data_collection
;
CrystalClear-SM Expert 2.1 b45 (Rigaku, 2015)
;
_computing_data_reduction
;
CrystalClear-SM Expert 2.1 b45 (Rigaku, 2015)
;
_computing_molecular_graphics 'Olex2 (Dolomanov et al., 2009)'
_computing_publication_material 'Olex2 (Dolomanov et al., 2009)'
_computing_structure_refinement 'ShelXL (Sheldrick, 2015)'
_computing_structure_solution 'ShelXT (Sheldrick, 2015)'
_diffrn_ambient_temperature 298(2)
_diffrn_detector PILT
_diffrn_detector_area_resol_mean 5.8140
_diffrn_measured_fraction_theta_full 0.965
_diffrn_measured_fraction_theta_max 0.965
_diffrn_measurement_device_type 'Rigaku Pilatus 200K'
_diffrn_measurement_method CCD_Profile_fitting
_diffrn_measurement_specimen_support Fiber
_diffrn_radiation_monochromator 'Graphite Monochromator'
_diffrn_radiation_type MoK\a
_diffrn_radiation_wavelength 0.71073
_diffrn_reflns_av_R_equivalents 0.0251
_diffrn_reflns_av_unetI/netI 0.0271
_diffrn_reflns_limit_h_max 7
_diffrn_reflns_limit_h_min -8
_diffrn_reflns_limit_k_max 13
_diffrn_reflns_limit_k_min -13
_diffrn_reflns_limit_l_max 17
_diffrn_reflns_limit_l_min -17
_diffrn_reflns_number 9594
_diffrn_reflns_theta_full 27.49
_diffrn_reflns_theta_max 27.49
_diffrn_reflns_theta_min 3.09
_diffrn_source 'Rotating Anode'
_diffrn_source_current 80.0
_diffrn_source_power 4.0
_diffrn_source_voltage 50.0
_exptl_absorpt_coefficient_mu 5.283
_exptl_absorpt_correction_T_max 1.000
_exptl_absorpt_correction_T_min 0.480
_exptl_absorpt_correction_type multi-scan
_exptl_absorpt_process_details SADABS
_exptl_crystal_colour yellow
_exptl_crystal_density_diffrn 2.186
_exptl_crystal_density_method 'not measured'
_exptl_crystal_description Block
_exptl_crystal_F_000 574
_exptl_crystal_size_max 0.24
_exptl_crystal_size_mid 0.15
_exptl_crystal_size_min 0.13
_refine_diff_density_max 1.482
_refine_diff_density_min -1.396
_refine_diff_density_rms 0.094
_refine_ls_extinction_method none
_refine_ls_goodness_of_fit_ref 1.030
_refine_ls_hydrogen_treatment mixed
_refine_ls_matrix_type full
_refine_ls_number_parameters 287
_refine_ls_number_reflns 4123
_refine_ls_number_restraints 8
_refine_ls_restrained_S_all 1.029
_refine_ls_R_factor_all 0.0234
_refine_ls_R_factor_gt 0.0217
_refine_ls_shift/su_max 0.001
_refine_ls_shift/su_mean 0.000
_refine_ls_structure_factor_coef Fsqd
_refine_ls_weighting_details 'calc w=1/[\s^2^(Fo^2^)+(0.0368P)^2^+0.3095P] where P=(Fo^2^+2Fc^2^)/3'
_refine_ls_weighting_scheme calc
_refine_ls_wR_factor_gt 0.0581
_refine_ls_wR_factor_ref 0.0586
_reflns_number_gt 3693
_reflns_number_total 4123
_reflns_threshold_expression >2sigma(I)
_cod_data_source_file ao8b03662_si_014.cif
_cod_data_source_block compound13
_cod_depositor_comments
;
The following automatic conversions were performed:

'_exptl_absorpt_correction_type' value 'Multi-scan' changed to
'multi-scan' according to
/home/data/users/saulius/crontab/automatic-downloads/current/ACS/lib/dictionaries/cif_core.dic
dictionary named 'cif_core.dic' version 2.4.2 from 2011-04-26.

Automatic conversion script
Id: cif_fix_values 4973 2017-02-22 13:04:09Z antanas 
;
_cod_database_code 4515069
_olex2_refinement_description
;
1. Fixed Uiso
 At 1.2 times of:
  All C(H) groups
 At 1.5 times of:
  All C(H,H,H) groups, All O(H,H) groups
2. Restrained distances
 O16-H16A = O16-H16B = O17-H17B = O17-H17A = O15-H15A = O15-H15B = O14-H14B =
 O14-H14A
 0.85 with sigma of 0.01
3.a Aromatic/amide H refined with riding coordinates:
 C23(H23), C24(H24), C25(H25), C26(H26)
3.b Idealised Me refined as rotating group:
 C27(H27A,H27B,H27C)
;

loop_
_space_group_symop_id
_space_group_symop_operation_xyz
1 'x, y, z'
2 '-x, -y, -z'

loop_
_atom_site_label
_atom_site_type_symbol
_atom_site_fract_x
_atom_site_fract_y
_atom_site_fract_z
_atom_site_U_iso_or_equiv
_atom_site_adp_type
_atom_site_occupancy
_atom_site_calc_flag
_atom_site_refinement_flags_posn
N11 N 0.2429(5) 0.3970(3) 0.6462(2) 0.0426(7) Uani 1 d .
N12 N 0.3455(7) 0.4764(4) 0.8994(3) 0.0607(10) Uani 1 d .
N13 N 0.2806(5) 0.1247(4) 0.9442(3) 0.0556(9) Uani 1 d .
O11A O 0.4370(5) 0.3814(3) 0.6311(2) 0.0549(7) Uani 1 d .
O11B O 0.1825(4) 0.3347(2) 0.72013(19) 0.0411(5) Uani 1 d .
O11C O 0.1185(6) 0.4662(4) 0.5946(3) 0.0763(10) Uani 1 d .
O12A O 0.4702(6) 0.4562(4) 0.8267(3) 0.0842(12) Uani 1 d .
O12B O 0.2897(12) 0.3821(6) 0.9312(4) 0.148(3) Uani 1 d .
O12C O 0.2933(7) 0.5847(4) 0.9320(3) 0.0820(11) Uani 1 d .
O13A O 0.2390(5) 0.1378(3) 0.8527(2) 0.0510(6) Uani 1 d .
O13B O 0.4597(5) 0.1413(5) 0.9682(3) 0.0980(15) Uani 1 d .
O13C O 0.1535(6) 0.1020(5) 1.0066(3) 0.0913(14) Uani 1 d .
O14 O 0.7900(5) 0.2764(3) 0.8892(2) 0.0605(8) Uani 1 d D
H14B H 0.778(9) 0.328(5) 0.938(3) 0.091 Uiso 1 d DR
H14A H 0.768(10) 0.223(5) 0.934(4) 0.091 Uiso 1 d DR
O15 O 0.7239(4) 0.0391(3) 0.81371(19) 0.0470(6) Uani 1 d D
H15B H 0.749(8) 0.011(5) 0.8730(17) 0.070 Uiso 1 d DR
H15A H 0.799(7) -0.007(4) 0.770(3) 0.070 Uiso 1 d DR
O16 O 0.8095(4) 0.2468(4) 0.6863(2) 0.0539(7) Uani 1 d D
H16B H 0.908(6) 0.279(5) 0.711(4) 0.081 Uiso 1 d DR
H16A H 0.825(8) 0.234(5) 0.6231(11) 0.081 Uiso 1 d DR
O17 O 0.4569(4) 0.1095(2) 0.65139(19) 0.0443(6) Uani 1 d D
H17A H 0.542(6) 0.045(3) 0.632(4) 0.066 Uiso 1 d DR
H17B H 0.353(5) 0.123(5) 0.613(3) 0.066 Uiso 1 d DR
Yb1 Yb 0.519542(18) 0.236483(12) 0.784151(9) 0.03120(6) Uani 1 d .
C21 C 0.9061(5) 0.1704(3) 0.3939(2) 0.0317(6) Uani 1 d .
C22 C 0.7078(5) 0.2196(3) 0.3458(2) 0.0317(6) Uani 1 d .
C23 C 0.6670(6) 0.1807(4) 0.2488(3) 0.0446(8) Uani 1 d .
H23 H 0.7639 0.1196 0.2151 0.053 Uiso 1 calc R
C24 C 0.4849(6) 0.2320(4) 0.2030(3) 0.0500(9) Uani 1 d .
H24 H 0.4595 0.2065 0.1377 0.060 Uiso 1 calc R
C25 C 0.3750(6) 0.3565(4) 0.3447(3) 0.0448(8) Uani 1 d .
H25 H 0.2734 0.4159 0.3772 0.054 Uiso 1 calc R
C26 C 0.5559(6) 0.3092(3) 0.3936(3) 0.0396(7) Uani 1 d .
H26 H 0.5774 0.3370 0.4587 0.047 Uiso 1 calc R
C27 C 0.1512(7) 0.3732(5) 0.1962(4) 0.0628(12) Uani 1 d .
H27A H 0.0585 0.3122 0.1938 0.094 Uiso 1 calc GR
H27B H 0.1887 0.3946 0.1284 0.094 Uiso 1 calc GR
H27C H 0.0821 0.4483 0.2307 0.094 Uiso 1 calc GR
N21 N 0.9484(4) 0.1899(3) 0.4909(2) 0.0371(6) Uani 1 d .
N22 N 1.1460(5) 0.1307(3) 0.5022(2) 0.0401(6) Uani 1 d .
N23 N 1.2189(5) 0.0790(3) 0.4162(2) 0.0419(7) Uani 1 d .
N24 N 1.0708(5) 0.1018(3) 0.3460(2) 0.0382(6) Uani 1 d .
N25 N 0.3425(5) 0.3183(3) 0.2509(2) 0.0432(7) Uani 1 d .

loop_
_atom_site_aniso_label
_atom_site_aniso_U_11
_atom_site_aniso_U_22
_atom_site_aniso_U_33
_atom_site_aniso_U_23
_atom_site_aniso_U_13
_atom_site_aniso_U_12
N11 0.0428(17) 0.0429(15) 0.0398(16) -0.0003(12) -0.0034(13) -0.0010(13)
N12 0.083(3) 0.052(2) 0.050(2) 0.0003(17) -0.033(2) -0.019(2)
N13 0.0388(18) 0.080(2) 0.0410(17) 0.0123(16) 0.0021(14) 0.0084(17)
O11A 0.0503(17) 0.0575(17) 0.0546(16) -0.0010(13) 0.0158(13) -0.0045(13)
O11B 0.0338(12) 0.0501(14) 0.0398(13) 0.0039(11) -0.0057(10) -0.0080(11)
O11C 0.074(2) 0.081(2) 0.069(2) 0.0285(18) -0.0230(18) 0.0046(19)
O12A 0.075(2) 0.077(2) 0.097(3) -0.049(2) -0.020(2) -0.0006(19)
O12B 0.265(7) 0.142(5) 0.074(3) 0.036(3) -0.057(4) -0.130(5)
O12C 0.102(3) 0.072(2) 0.064(2) -0.0284(17) -0.004(2) 0.008(2)
O13A 0.0543(16) 0.0635(17) 0.0388(14) 0.0062(12) -0.0084(12) -0.0194(14)
O13B 0.0416(18) 0.193(5) 0.0525(19) -0.040(2) -0.0033(14) 0.001(2)
O13C 0.059(2) 0.137(4) 0.068(2) 0.048(2) 0.0162(17) 0.009(2)
O14 0.0414(15) 0.081(2) 0.0558(18) -0.0325(15) -0.0156(13) 0.0014(15)
O15 0.0523(16) 0.0497(14) 0.0314(12) -0.0072(10) -0.0040(11) 0.0129(12)
O16 0.0317(13) 0.098(2) 0.0350(13) -0.0139(14) 0.0018(11) -0.0208(14)
O17 0.0399(14) 0.0466(14) 0.0406(13) -0.0185(11) -0.0153(10) 0.0104(11)
Yb1 0.02449(8) 0.03902(9) 0.02930(8) -0.00948(5) -0.00330(5) -0.00292(5)
C21 0.0342(16) 0.0319(14) 0.0287(14) -0.0039(11) -0.0007(12) -0.0046(12)
C22 0.0322(16) 0.0330(14) 0.0301(15) -0.0009(12) -0.0012(12) -0.0065(12)
C23 0.043(2) 0.051(2) 0.0380(18) -0.0139(15) -0.0056(15) -0.0022(16)
C24 0.050(2) 0.060(2) 0.040(2) -0.0053(17) -0.0117(17) -0.0109(19)
C25 0.0388(19) 0.0443(19) 0.048(2) -0.0018(15) -0.0023(15) 0.0006(15)
C26 0.0394(18) 0.0440(18) 0.0337(16) -0.0056(13) -0.0037(14) -0.0022(15)
C27 0.047(2) 0.074(3) 0.065(3) 0.011(2) -0.021(2) -0.002(2)
N21 0.0336(14) 0.0450(15) 0.0304(13) -0.0074(11) -0.0040(11) 0.0001(12)
N22 0.0354(15) 0.0477(16) 0.0349(14) -0.0056(12) -0.0074(11) 0.0004(12)
N23 0.0372(15) 0.0453(16) 0.0405(16) -0.0055(12) -0.0039(12) 0.0011(13)
N24 0.0362(15) 0.0433(15) 0.0317(13) -0.0066(11) -0.0031(11) 0.0028(12)
N25 0.0384(16) 0.0464(16) 0.0453(17) 0.0067(13) -0.0099(13) -0.0079(13)

loop_
_atom_type_symbol
_atom_type_description
_atom_type_scat_dispersion_real
_atom_type_scat_dispersion_imag
_atom_type_scat_source
C C 0.0033 0.0016 'International Tables Vol C Tables 4.2.6.8 and 6.1.1.4'
H H 0.0000 0.0000 'International Tables Vol C Tables 4.2.6.8 and 6.1.1.4'
N N 0.0061 0.0033 'International Tables Vol C Tables 4.2.6.8 and 6.1.1.4'
O O 0.0106 0.0060 'International Tables Vol C Tables 4.2.6.8 and 6.1.1.4'
Yb Yb -0.3850 5.5486 'International Tables Vol C Tables 4.2.6.8 and 6.1.1.4'

loop_
_geom_angle_atom_site_label_1
_geom_angle_atom_site_label_2
_geom_angle_atom_site_label_3
_geom_angle
O11A N11 O11B 115.4(3)
O11A N11 Yb1 60.70(18)
O11B N11 Yb1 54.78(16)
O11C N11 O11A 123.1(3)
O11C N11 O11B 121.5(3)
O11C N11 Yb1 175.5(3)
O12A N12 Yb1 48.3(2)
O12B N12 O12A 113.4(5)
O12B N12 O12C 127.0(6)
O12B N12 Yb1 65.1(4)
O12C N12 O12A 119.7(4)
O12C N12 Yb1 167.8(4)
O13A N13 O13B 116.0(4)
O13A N13 Yb1 52.33(19)
O13B N13 Yb1 64.7(2)
O13C N13 O13A 122.2(4)
O13C N13 O13B 121.8(4)
O13C N13 Yb1 166.4(3)
N11 O11A Yb1 94.0(2)
N11 O11B Yb1 99.80(19)
N12 O12A Yb1 108.9(3)
N12 O12B Yb1 91.4(4)
N13 O13A Yb1 103.6(2)
N13 O13B Yb1 90.3(3)
H14B O14 H14A 84(5)
Yb1 O14 H14B 127(4)
Yb1 O14 H14A 95(5)
H15B O15 H15A 111(5)
Yb1 O15 H15B 122(4)
Yb1 O15 H15A 126(3)
H16B O16 H16A 113(5)
Yb1 O16 H16B 119(4)
Yb1 O16 H16A 128(4)
H17A O17 H17B 111(5)
Yb1 O17 H17A 123(4)
Yb1 O17 H17B 126(4)
N11 Yb1 N13 111.87(9)
N11 Yb1 H14A 147.8(12)
N13 Yb1 H14A 78.1(8)
O11A Yb1 N11 25.30(9)
O11A Yb1 N13 137.16(9)
O11A Yb1 O12B 100.02(13)
O11A Yb1 O13B 156.87(11)
O11A Yb1 H14A 136.1(7)
O11B Yb1 N11 25.43(8)
O11B Yb1 N13 86.45(9)
O11B Yb1 O11A 50.71(9)
O11B Yb1 O12B 69.43(14)
O11B Yb1 O13B 108.51(9)
O11B Yb1 H14A 145.3(15)
O12A Yb1 N11 66.73(11)
O12A Yb1 N13 104.07(14)
O12A Yb1 O11A 66.98(13)
O12A Yb1 O11B 72.57(11)
O12A Yb1 O12B 46.27(15)
O12A Yb1 O13A 111.35(13)
O12A Yb1 O13B 99.19(16)
O12A Yb1 H14A 81.2(12)
O12B Yb1 N11 83.77(13)
O12B Yb1 N13 57.90(12)
O12B Yb1 H14A 76.0(14)
O13A Yb1 N11 93.05(9)
O13A Yb1 N13 24.10(9)
O13A Yb1 O11A 117.14(9)
O13A Yb1 O11B 68.36(9)
O13A Yb1 O12B 67.73(13)
O13A Yb1 O13B 48.74(10)
O13A Yb1 H14A 101.9(7)
O13B Yb1 N11 133.04(10)
O13B Yb1 N13 24.95(10)
O13B Yb1 O12B 59.00(14)
O13B Yb1 H14A 53.2(7)
O14 Yb1 N11 132.67(11)
O14 Yb1 N13 96.08(12)
O14 Yb1 O11A 117.05(12)
O14 Yb1 O11B 141.88(10)
O14 Yb1 O12A 69.92(12)
O14 Yb1 O12B 79.83(14)
O14 Yb1 O13A 120.17(11)
O14 Yb1 O13B 71.57(13)
O14 Yb1 H14A 19.3(6)
O15 Yb1 N11 147.27(9)
O15 Yb1 N13 76.35(10)
O15 Yb1 O11A 135.96(9)
O15 Yb1 O11B 142.00(10)
O15 Yb1 O12A 144.22(12)
O15 Yb1 O12B 124.01(12)
O15 Yb1 O13A 83.86(11)
O15 Yb1 O13B 65.88(11)
O15 Yb1 O14 74.45(11)
O15 Yb1 H14A 63.7(13)
O16 Yb1 N11 92.81(10)
O16 Yb1 N13 153.95(11)
O16 Yb1 O11A 67.71(11)
O16 Yb1 O11B 117.78(10)
O16 Yb1 O12A 92.99(15)
O16 Yb1 O12B 136.82(13)
O16 Yb1 O13A 155.30(12)
O16 Yb1 O13B 133.67(11)
O16 Yb1 O14 71.20(11)
O16 Yb1 H14A 85.4(11)
O16 Yb1 O15 78.31(12)
O16 Yb1 O17 80.68(10)
O17 Yb1 N11 73.01(9)
O17 Yb1 N13 98.15(11)
O17 Yb1 O11A 73.14(10)
O17 Yb1 O11B 74.81(9)
O17 Yb1 O12A 138.88(12)
O17 Yb1 O12B 137.37(14)
O17 Yb1 O13A 78.16(10)
O17 Yb1 O13B 114.55(13)
O17 Yb1 O14 141.46(9)
O17 Yb1 H14A 137.7(14)
O17 Yb1 O15 74.47(9)
N21 C21 C22 124.8(3)
N24 C21 C22 124.1(3)
N24 C21 N21 111.1(3)
C23 C22 C21 120.8(3)
C23 C22 C26 117.7(3)
C26 C22 C21 121.5(3)
C22 C23 H23 120.0
C24 C23 C22 120.1(3)
C24 C23 H23 120.0
C23 C24 H24 119.6
N25 C24 C23 120.7(4)
N25 C24 H24 119.6
C26 C25 H25 119.6
N25 C25 H25 119.6
N25 C25 C26 120.8(3)
C22 C26 H26 120.1
C25 C26 C22 119.9(3)
C25 C26 H26 120.1
H27A C27 H27B 109.5
H27A C27 H27C 109.5
H27B C27 H27C 109.5
N25 C27 H27A 109.5
N25 C27 H27B 109.5
N25 C27 H27C 109.5
N22 N21 C21 104.9(3)
N23 N22 N21 109.5(3)
N22 N23 N24 109.7(3)
C21 N24 N23 104.8(3)
C24 N25 C27 118.2(4)
C25 N25 C24 120.8(3)
C25 N25 C27 121.0(3)

loop_
_geom_bond_atom_site_label_1
_geom_bond_atom_site_label_2
_geom_bond_distance
N11 O11A 1.251(4)
N11 O11B 1.273(4)
N11 O11C 1.215(4)
N11 Yb1 2.921(3)
N12 O12A 1.237(6)
N12 O12B 1.201(5)
N12 O12C 1.224(5)
N12 Yb1 3.017(4)
N13 O13A 1.245(4)
N13 O13B 1.250(5)
N13 O13C 1.208(4)
N13 Yb1 2.964(3)
O11A Yb1 2.553(3)
O11B Yb1 2.421(2)
O12A Yb1 2.380(4)
O12B Yb1 2.737(7)
O13A Yb1 2.414(3)
O13B Yb1 2.680(4)
O14 H14B 0.849(10)
O14 H14A 0.850(10)
O14 Yb1 2.351(3)
O15 H15B 0.847(10)
O15 H15A 0.847(10)
O15 Yb1 2.326(3)
O16 H16B 0.844(10)
O16 H16A 0.847(10)
O16 Yb1 2.277(3)
O17 H17A 0.840(10)
O17 H17B 0.845(10)
O17 Yb1 2.302(2)
Yb1 H14A 2.57(6)
C21 C22 1.459(4)
C21 N21 1.338(4)
C21 N24 1.334(4)
C22 C23 1.390(5)
C22 C26 1.391(4)
C23 H23 0.9300
C23 C24 1.365(5)
C24 H24 0.9300
C24 N25 1.337(5)
C25 H25 0.9300
C25 C26 1.368(5)
C25 N25 1.335(5)
C26 H26 0.9300
C27 H27A 0.9600
C27 H27B 0.9600
C27 H27C 0.9600
C27 N25 1.478(5)
N21 N22 1.337(4)
N22 N23 1.307(4)
N23 N24 1.339(4)
